data_7123034
loop_
_publ_author_name
'Vrana, Jan'
'Holub, Josef'
'Samsonov, Maksim Andreevich'
'Ruzickova, Zdenka'
'Fanfrlik, Jindrich'
'Hnyk, Drahom\'ir'
'R\%u\<zi\<cka, Ale\<s'

_publ_section_title
;
 Thiaborane clusters with the exoskeletal B-H group
;
_journal_name_full 'Chemical Communications'
_journal_paper_doi 10.1039/C9CC00952C
_journal_year 2019
_chemical_formula_moiety 'C10 H19 B11 N2 S'
_chemical_formula_sum 'C10 H19 B11 N2 S'
_chemical_formula_weight 318.24
_chemical_name_systematic
;
 ?
;
_space_group_crystal_system monoclinic
_space_group_IT_number 15
_space_group_name_Hall '-C 2yc'
_space_group_name_H-M_alt 'C 1 2/c 1'
_symmetry_space_group_name_Hall '-C 2yc'
_symmetry_space_group_name_H-M 'C 1 2/c 1'
_atom_sites_solution_hydrogens mixed
_audit_creation_method 'APEX3 v2016.5-0'
_audit_update_record
;
2019-02-01 deposited with the CCDC.    2019-02-21 downloaded from the CCDC.
;
_cell_angle_alpha 90
_cell_angle_beta 93.607(4)
_cell_angle_gamma 90
_cell_formula_units_Z 8
_cell_length_a 18.868(2)
_cell_length_b 8.9391(9)
_cell_length_c 19.9161(19)
_cell_measurement_reflns_used 34726
_cell_measurement_temperature 150(2)
_cell_measurement_theta_max 27.5
_cell_measurement_theta_min 1
_cell_volume 3352.5(6)
_computing_cell_refinement 'APEX3 v2016.5-0 (Bruker AXS)'
_computing_data_collection 'Bruker Instrument Service vV6.2.3'
_computing_data_reduction 'SAINT V8.37A (Bruker AXS Inc., 2015)'
_computing_molecular_graphics 'Platon (Spek, 2009)'
_computing_publication_material 'Platon (Spek, 2009)'
_computing_structure_refinement 'SHELXL-2014/7 (Sheldrick, 2014)'
_computing_structure_solution 'XT, VERSION 2014/5'
_diffrn_ambient_temperature 150(2)
_diffrn_detector_area_resol_mean 10.4167
_diffrn_measured_fraction_theta_full 0.987
_diffrn_measured_fraction_theta_max 0.986
_diffrn_measurement_device_type 'Bruker D8 - Venture'
_diffrn_measurement_method '\f and \w scans to fill the Ewald sphere'
_diffrn_radiation_type MoK\a
_diffrn_radiation_wavelength 0.71073
_diffrn_reflns_av_R_equivalents 0.1052
_diffrn_reflns_av_unetI/netI 0.0542
_diffrn_reflns_Laue_measured_fraction_full 0.987
_diffrn_reflns_Laue_measured_fraction_max 0.986
_diffrn_reflns_limit_h_max 24
_diffrn_reflns_limit_h_min -24
_diffrn_reflns_limit_k_max 11
_diffrn_reflns_limit_k_min -11
_diffrn_reflns_limit_l_max 25
_diffrn_reflns_limit_l_min -25
_diffrn_reflns_number 34726
_diffrn_reflns_point_group_measured_fraction_full 0.987
_diffrn_reflns_point_group_measured_fraction_max 0.986
_diffrn_reflns_theta_full 25.242
_diffrn_reflns_theta_max 27.578
_diffrn_reflns_theta_min 2.522
_diffrn_source 'sealed X-ray tube'
_exptl_absorpt_coefficient_mu 0.184
_exptl_absorpt_correction_T_max 0.5570
_exptl_absorpt_correction_T_min 0.4795
_exptl_absorpt_correction_type multi-scan
_exptl_absorpt_process_details
;
SADABS-2016/2 - Bruker AXS area detector
scaling and absorption correction
;
_exptl_crystal_colour colourless
_exptl_crystal_density_diffrn 1.261
_exptl_crystal_description block
_exptl_crystal_F_000 1312
_exptl_crystal_size_max 0.425
_exptl_crystal_size_mid 0.402
_exptl_crystal_size_min 0.326
_refine_diff_density_max 0.579
_refine_diff_density_min -0.591
_refine_diff_density_rms 0.101
_refine_ls_extinction_method none
_refine_ls_goodness_of_fit_ref 1.064
_refine_ls_hydrogen_treatment mixed
_refine_ls_matrix_type full
_refine_ls_number_parameters 267
_refine_ls_number_reflns 3838
_refine_ls_number_restraints 332
_refine_ls_restrained_S_all 1.024
_refine_ls_R_factor_all 0.0983
_refine_ls_R_factor_gt 0.0852
_refine_ls_shift/su_max 0.000
_refine_ls_shift/su_mean 0.000
_refine_ls_structure_factor_coef Fsqd
_refine_ls_weighting_details 'w=1/[\s^2^(Fo^2^)+(0.0862P)^2^+25.0484P] where P=(Fo^2^+2Fc^2^)/3'
_refine_ls_weighting_scheme calc
_refine_ls_wR_factor_gt 0.2162
_refine_ls_wR_factor_ref 0.2242
_reflns_Friedel_coverage 0.000
_reflns_number_gt 3218
_reflns_number_total 3838
_reflns_threshold_expression 'I > 2\s(I)'
_cod_data_source_file c9cc00952c2.cif
_cod_data_source_block 5a
_cod_original_cell_volume 3352.4(6)
_cod_database_code 7123034
_shelx_space_group_comment
;
The symmetry employed for this shelxl refinement is uniquely defined
by the following loop, which should always be used as a source of
symmetry information in preference to the above space-group names.
They are only intended as comments.
;
_exptl_absorpt_special_details
;
The ratio of minimum to maximum
apparent transmission was 0.861
;
_shelxl_version_number 2013-4

loop_
_space_group_symop_operation_xyz
'x, y, z'
'-x, y, -z+1/2'
'x+1/2, y+1/2, z'
'-x+1/2, y+1/2, -z+1/2'
'-x, -y, -z'
'x, -y, z-1/2'
'-x+1/2, -y+1/2, -z'
'x+1/2, -y+1/2, z-1/2'

loop_
_atom_site_label
_atom_site_type_symbol
_atom_site_fract_x
_atom_site_fract_y
_atom_site_fract_z
_atom_site_U_iso_or_equiv
_atom_site_adp_type
_atom_site_occupancy
_atom_site_site_symmetry_order
_atom_site_calc_flag
_atom_site_refinement_flags_posn
_atom_site_refinement_flags_adp
_atom_site_refinement_flags_occupancy
_atom_site_disorder_assembly
_atom_site_disorder_group
B1 B 0.42955(19) 0.6664(4) 0.92207(17) 0.0163(7) Uani 1 1 d . U . . .
N1 N 0.35928(14) 0.4408(3) 0.70295(13) 0.0166(6) Uani 1 1 d . U . . .
B3 B 0.4056(2) 0.8493(4) 0.94534(19) 0.0206(7) Uani 1 1 d D U . . .
H3 H 0.4272 0.9049 0.9927 0.025 Uiso 1 1 calc R U . A 1
N2 N 0.32331(14) 0.6706(3) 0.65480(13) 0.0168(5) Uani 1 1 d . U . . .
B2 B 0.46200(19) 0.8144(4) 0.87425(18) 0.0180(7) Uani 1 1 d . U . . .
H2 H 0.5195 0.8467 0.8779 0.022 Uiso 1 1 calc R U . B 1
B6 B 0.43068(18) 0.6510(4) 0.83244(17) 0.0157(7) Uani 1 1 d . U . . .
H6 H 0.4686 0.5744 0.8083 0.019 Uiso 1 1 calc R U . . .
B5 B 0.35671(18) 0.5808(4) 0.87391(17) 0.01552(5) Uani 1 1 d . U . . .
H5 H 0.3457 0.4580 0.8769 0.019 Uiso 1 1 calc R U . . .
S7' S 0.30856(18) 0.8970(3) 0.90417(17) 0.0158(4) Uani 0.407(3) 1 d . U P C 2
B4 B 0.34074(19) 0.7001(4) 0.94284(17) 0.0166(7) Uani 1 1 d . U . . .
H4 H 0.3195 0.6568 0.9904 0.020 Uiso 1 1 calc R U . C 1
S7 S 0.38423(11) 0.9680(3) 0.86032(15) 0.0158(4) Uani 0.593(3) 1 d . U P C 1
B11 B 0.40859(19) 0.8255(4) 0.79516(18) 0.0176(7) Uani 1 1 d . U . . .
B10 B 0.34294(19) 0.6744(4) 0.79452(17) 0.0153(6) Uani 1 1 d . U . . .
B9 B 0.28512(18) 0.7086(4) 0.86533(17) 0.0161(7) Uani 1 1 d D U . . .
B8 B 0.3161(5) 0.8696(10) 0.9105(6) 0.0214(19) Uani 0.593(3) 1 d D U P C 1
B12 B 0.3139(2) 0.5807(4) 0.72232(17) 0.0168(7) Uani 1 1 d . U . . .
C20 C 0.38314(17) 0.4513(3) 0.64034(15) 0.0164(6) Uani 1 1 d . U . . .
B8' B 0.3971(11) 0.955(3) 0.8646(13) 0.0214(19) Uani 0.407(3) 1 d . U P C 2
C21 C 0.36055(16) 0.5929(3) 0.61019(15) 0.0143(6) Uani 1 1 d . U . . .
C22 C 0.2982(2) 0.8076(4) 0.63825(17) 0.0236(7) Uani 1 1 d . U . . .
H22 H 0.2737 0.8636 0.6701 0.028 Uiso 1 1 calc R U . . .
C23 C 0.3076(2) 0.8679(4) 0.57534(17) 0.0265(8) Uani 1 1 d . U . . .
H23 H 0.2892 0.9641 0.5638 0.032 Uiso 1 1 calc R U . . .
C24 C 0.3441(2) 0.7865(4) 0.52927(17) 0.0229(7) Uani 1 1 d . U . . .
H24 H 0.3507 0.8267 0.4859 0.027 Uiso 1 1 calc R U . . .
C25 C 0.37107(18) 0.6462(4) 0.54668(16) 0.0189(6) Uani 1 1 d . U . . .
H25 H 0.3960 0.5887 0.5157 0.023 Uiso 1 1 calc R U . . .
C26 C 0.3746(2) 0.3189(4) 0.74038(17) 0.0233(7) Uani 1 1 d . U . . .
H26 H 0.3581 0.3118 0.7844 0.028 Uiso 1 1 calc R U . . .
C27 C 0.4141(2) 0.2033(4) 0.71544(18) 0.0266(8) Uani 1 1 d . U . . .
H27 H 0.4244 0.1173 0.7423 0.032 Uiso 1 1 calc R U . . .
C28 C 0.4387(2) 0.2128(4) 0.65126(18) 0.0251(7) Uani 1 1 d . U . . .
H28 H 0.4653 0.1332 0.6337 0.030 Uiso 1 1 calc R U . . .
C29 C 0.42373(18) 0.3403(4) 0.61316(16) 0.0202(7) Uani 1 1 d . U . . .
H29 H 0.4409 0.3510 0.5696 0.024 Uiso 1 1 calc R U . . .
H1 H 0.466(2) 0.595(5) 0.957(2) 0.030(11) Uiso 1 1 d . . . . .
H9 H 0.299(4) 0.797(8) 0.809(3) 0.09(2) Uiso 1 1 d . . . . .
H12 H 0.256(2) 0.547(4) 0.7235(18) 0.017(9) Uiso 1 1 d . . . . .
H8' H 0.421(5) 1.064(10) 0.865(4) 0.010 Uiso 0.4 1 d . U P D 2
H11 H 0.4319(18) 0.868(4) 0.7489(17) 0.010(8) Uiso 1 1 d . . . . .
H9' H 0.234(2) 0.662(5) 0.8657(19) 0.021(10) Uiso 1 1 d . . . . .
H8 H 0.286(3) 0.971(4) 0.925(3) 0.018(16) Uiso 0.6 1 d D . P E 1

loop_
_atom_site_aniso_label
_atom_site_aniso_U_11
_atom_site_aniso_U_22
_atom_site_aniso_U_33
_atom_site_aniso_U_23
_atom_site_aniso_U_13
_atom_site_aniso_U_12
B1 0.0187(16) 0.0160(15) 0.0140(14) 0.0032(12) 0.0002(12) -0.0005(13)
N1 0.0227(13) 0.0122(12) 0.0145(12) -0.0019(9) -0.0008(10) 0.0004(10)
B3 0.0219(17) 0.0209(17) 0.0186(16) -0.0016(13) -0.0032(13) 0.0028(14)
N2 0.0200(13) 0.0172(12) 0.0127(11) -0.0020(10) -0.0027(9) 0.0022(10)
B2 0.0168(15) 0.0188(16) 0.0184(16) 0.0038(13) -0.0002(12) -0.0020(13)
B6 0.0159(15) 0.0136(15) 0.0179(15) -0.0017(12) 0.0032(12) 0.0012(12)
B5 0.018 0.017 0.012 0.0038(12) 0.0013(11) -0.0010(12)
S7' 0.0195(9) 0.0123(7) 0.0157(7) -0.0003(5) 0.0016(6) 0.0020(6)
B4 0.0187(16) 0.0174(16) 0.0136(14) 0.0016(12) 0.0008(12) 0.0001(12)
S7 0.0195(9) 0.0123(7) 0.0157(7) -0.0003(5) 0.0016(6) 0.0020(6)
B11 0.0194(16) 0.0164(15) 0.0171(15) 0.0022(12) 0.0030(12) -0.0015(13)
B10 0.0180(15) 0.0155(15) 0.0125(14) -0.0001(12) 0.0017(11) 0.0001(12)
B9 0.0150(15) 0.0176(16) 0.0158(15) 0.0012(12) 0.0011(12) -0.0003(12)
B8 0.020(3) 0.018(3) 0.026(3) 0.004(2) 0.000(2) 0.003(2)
B12 0.0231(17) 0.0144(15) 0.0127(14) -0.0011(12) 0.0001(12) 0.0007(13)
C20 0.0208(15) 0.0137(14) 0.0142(13) 0.0008(11) -0.0027(11) 0.0004(11)
B8' 0.020(3) 0.018(3) 0.026(3) 0.004(2) 0.000(2) 0.003(2)
C21 0.0156(13) 0.0117(13) 0.0153(13) -0.0012(10) -0.0003(10) 0.0009(11)
C22 0.0312(18) 0.0219(16) 0.0174(15) -0.0004(12) -0.0004(13) 0.0103(14)
C23 0.038(2) 0.0181(16) 0.0226(16) 0.0046(13) -0.0015(14) 0.0078(14)
C24 0.0330(18) 0.0191(16) 0.0163(14) 0.0032(12) -0.0003(13) 0.0023(13)
C25 0.0238(16) 0.0172(15) 0.0154(14) -0.0018(11) 0.0002(12) -0.0010(12)
C26 0.0356(19) 0.0170(15) 0.0171(15) 0.0023(12) 0.0005(13) -0.0003(13)
C27 0.040(2) 0.0165(15) 0.0223(16) 0.0041(13) -0.0024(14) 0.0038(14)
C28 0.0289(18) 0.0188(16) 0.0273(17) -0.0019(13) -0.0001(14) 0.0073(14)
C29 0.0225(16) 0.0204(15) 0.0178(14) -0.0030(12) 0.0009(12) 0.0038(13)

loop_
_atom_type_symbol
_atom_type_description
_atom_type_scat_dispersion_real
_atom_type_scat_dispersion_imag
_atom_type_scat_source
C C 0.0033 0.0016 'International Tables Vol C Tables 4.2.6.8 and 6.1.1.4'
H H 0.0000 0.0000 'International Tables Vol C Tables 4.2.6.8 and 6.1.1.4'
B B 0.0013 0.0007 'International Tables Vol C Tables 4.2.6.8 and 6.1.1.4'
N N 0.0061 0.0033 'International Tables Vol C Tables 4.2.6.8 and 6.1.1.4'
S S 0.1246 0.1234 'International Tables Vol C Tables 4.2.6.8 and 6.1.1.4'

loop_
_geom_angle_atom_site_label_1
_geom_angle_atom_site_label_2
_geom_angle_atom_site_label_3
_geom_angle
B2 B1 B3 63.3(2)
B2 B1 B4 111.3(3)
B3 B1 B4 61.4(2)
B2 B1 B6 59.5(2)
B3 B1 B6 110.6(2)
B4 B1 B6 108.4(2)
B2 B1 B5 108.1(2)
B3 B1 B5 109.5(3)
B4 B1 B5 59.7(2)
B6 B1 B5 59.47(19)
B2 B1 H1 122(2)
B3 B1 H1 121(2)
B4 B1 H1 120(2)
B6 B1 H1 121(2)
B5 B1 H1 120(2)
C26 N1 C20 119.7(3)
C26 N1 B12 127.5(3)
C20 N1 B12 112.8(3)
B1 B3 B8 104.0(4)
B1 B3 B4 59.6(2)
B8 B3 B4 56.3(4)
B1 B3 B2 58.3(2)
B8 B3 B2 107.1(5)
B4 B3 B2 106.0(2)
B1 B3 B8' 104.7(8)
B4 B3 B8' 109.3(7)
B2 B3 B8' 56.5(7)
B1 B3 S7' 109.4(2)
B4 B3 S7' 63.04(19)
B2 B3 S7' 106.1(2)
B8' B3 S7' 60.8(7)
B1 B3 S7 107.9(2)
B8 B3 S7 59.3(5)
B4 B3 S7 105.4(2)
B2 B3 S7 62.65(18)
B1 B3 H3 123.1
B8 B3 H3 124.4
B4 B3 H3 124.1
B2 B3 H3 121.5
S7 B3 H3 121.0
C22 N2 C21 119.6(3)
C22 N2 B12 127.7(3)
C21 N2 B12 112.7(3)
B8' B2 B1 109.5(9)
B8' B2 B6 109.4(8)
B1 B2 B6 61.1(2)
B8' B2 B11 61.5(8)
B1 B2 B11 108.5(2)
B6 B2 B11 59.0(2)
B8' B2 B3 62.2(9)
B1 B2 B3 58.4(2)
B6 B2 B3 108.0(2)
B11 B2 B3 109.8(2)
B1 B2 S7 108.1(2)
B6 B2 S7 106.2(2)
B11 B2 S7 58.99(18)
B3 B2 S7 62.74(19)
B1 B2 H2 121.7
B6 B2 H2 122.5
B11 B2 H2 121.6
B3 B2 H2 120.6
S7 B2 H2 121.8
B2 B6 B11 62.0(2)
B2 B6 B5 108.8(2)
B11 B6 B5 109.6(2)
B2 B6 B10 112.1(2)
B11 B6 B10 62.1(2)
B5 B6 B10 60.33(19)
B2 B6 B1 59.4(2)
B11 B6 B1 109.5(2)
B5 B6 B1 60.41(19)
B10 B6 B1 110.1(2)
B2 B6 H6 120.3
B11 B6 H6 120.0
B5 B6 H6 121.6
B10 B6 H6 119.3
B1 B6 H6 121.5
B9 B5 B4 61.5(2)
B9 B5 B6 110.1(2)
B4 B5 B6 108.8(2)
B9 B5 B10 63.0(2)
B4 B5 B10 112.3(2)
B6 B5 B10 60.06(19)
B9 B5 B1 109.3(2)
B4 B5 B1 59.6(2)
B6 B5 B1 60.13(19)
B10 B5 B1 109.6(2)
B9 B5 H5 119.7
B4 B5 H5 120.3
B6 B5 H5 121.6
B10 B5 H5 119.2
B1 B5 H5 121.8
B9 S7' B8' 104.8(8)
B9 S7' B4 55.41(17)
B8' S7' B4 98.3(7)
B9 S7' B3 99.3(2)
B8' S7' B3 56.1(7)
B4 S7' B3 53.70(17)
B8 B4 B1 107.6(4)
B8 B4 B5 107.3(4)
B1 B4 B5 60.7(2)
B8 B4 B3 61.4(3)
B1 B4 B3 59.0(2)
B5 B4 B3 108.4(2)
B8 B4 B9 60.6(3)
B1 B4 B9 108.2(2)
B5 B4 B9 59.01(19)
B3 B4 B9 110.3(2)
B1 B4 S7' 109.1(2)
B5 B4 S7' 107.0(2)
B3 B4 S7' 63.26(19)
B9 B4 S7' 59.32(18)
B8 B4 H4 121.6
B1 B4 H4 122.1
B5 B4 H4 122.2
B3 B4 H4 120.6
B9 B4 H4 121.0
B8 S7 B11 104.5(4)
B8 S7 B2 97.1(4)
B11 S7 B2 55.30(17)
B8 S7 B3 54.5(3)
B11 S7 B3 100.17(19)
B2 S7 B3 54.61(16)
B6 B11 B2 59.0(2)
B6 B11 B8' 106.2(8)
B2 B11 B8' 57.7(7)
B6 B11 B10 59.5(2)
B2 B11 B10 107.7(2)
B8' B11 B10 111.2(8)
B6 B11 S7 111.5(2)
B2 B11 S7 65.71(18)
B10 B11 S7 107.9(2)
B6 B11 H11 123.7(19)
B2 B11 H11 120.6(18)
B8' B11 H11 119(2)
B10 B11 H11 123.3(18)
S7 B11 H11 117.6(19)
B12 B10 B6 122.2(3)
B12 B10 B5 122.0(3)
B6 B10 B5 59.61(19)
B12 B10 B11 122.9(3)
B6 B10 B11 58.4(2)
B5 B10 B11 106.1(2)
B12 B10 B9 122.8(3)
B6 B10 B9 105.7(2)
B5 B10 B9 57.86(19)
B11 B10 B9 107.6(2)
B12 B10 H9 113(3)
B6 B10 H9 123(3)
B5 B10 H9 103(3)
B11 B10 H9 80(3)
B9 B10 H9 49(3)
B5 B9 B8 104.4(4)
B5 B9 B4 59.53(19)
B8 B9 B4 56.5(4)
B5 B9 B10 59.12(19)
B8 B9 B10 109.1(5)
B4 B9 B10 107.6(2)
B5 B9 S7' 112.2(2)
B4 B9 S7' 65.27(19)
B10 B9 S7' 108.8(2)
B5 B9 H9 105(3)
B8 B9 H9 83(3)
B4 B9 H9 125(3)
B10 B9 H9 49(3)
S7' B9 H9 77(3)
B5 B9 H9' 116(2)
B8 B9 H9' 126(2)
B4 B9 H9' 117(2)
B10 B9 H9' 122(2)
S7' B9 H9' 123(2)
H9 B9 H9' 117(4)
B4 B8 B9 62.8(4)
B4 B8 B3 62.3(4)
B9 B8 B3 112.7(5)
B4 B8 S7 115.8(6)
B9 B8 S7 108.8(7)
B3 B8 S7 66.2(4)
B4 B8 H8 140(3)
B9 B8 H8 129(3)
B3 B8 H8 117(3)
S7 B8 H8 97(3)
N1 B12 N2 95.9(2)
N1 B12 B10 116.1(3)
N2 B12 B10 114.5(3)
N1 B12 H12 109(2)
N2 B12 H12 108.1(19)
B10 B12 H12 111.6(19)
N1 C20 C29 122.3(3)
N1 C20 C21 109.5(3)
C29 C20 C21 128.2(3)
B2 B8' B11 60.8(8)
B2 B8' B3 61.3(8)
B11 B8' B3 108.7(12)
B2 B8' S7' 111.7(13)
B11 B8' S7' 106.2(12)
B3 B8' S7' 63.1(9)
B2 B8' H8' 111(5)
B11 B8' H8' 121(5)
B3 B8' H8' 116(5)
S7' B8' H8' 127(5)
N2 C21 C25 122.3(3)
N2 C21 C20 109.0(3)
C25 C21 C20 128.7(3)
N2 C22 C23 120.8(3)
N2 C22 H22 119.6
C23 C22 H22 119.6
C22 C23 C24 119.4(3)
C22 C23 H23 120.3
C24 C23 H23 120.3
C23 C24 C25 119.8(3)
C23 C24 H24 120.1
C25 C24 H24 120.1
C21 C25 C24 118.0(3)
C21 C25 H25 121.0
C24 C25 H25 121.0
N1 C26 C27 120.6(3)
N1 C26 H26 119.7
C27 C26 H26 119.7
C26 C27 C28 120.2(3)
C26 C27 H27 119.9
C28 C27 H27 119.9
C29 C28 C27 119.0(3)
C29 C28 H28 120.5
C27 C28 H28 120.5
C20 C29 C28 118.2(3)
C20 C29 H29 120.9
C28 C29 H29 120.9

loop_
_geom_bond_atom_site_label_1
_geom_bond_atom_site_label_2
_geom_bond_distance
B1 B2 1.762(5)
B1 B3 1.765(5)
B1 B4 1.777(5)
B1 B6 1.792(5)
B1 B5 1.797(5)
B1 H1 1.14(4)
N1 C26 1.342(4)
N1 C20 1.355(4)
N1 B12 1.577(4)
B3 B8 1.795(8)
B3 B4 1.808(5)
B3 B2 1.850(5)
B3 B8' 1.87(3)
B3 S7' 2.004(5)
B3 S7 2.018(5)
B3 H3 1.1200
N2 C22 1.347(4)
N2 C21 1.358(4)
N2 B12 1.586(4)
B2 B8' 1.76(2)
B2 B6 1.765(5)
B2 B11 1.818(5)
B2 S7 2.016(4)
B2 H2 1.1200
B6 B11 1.766(5)
B6 B5 1.780(5)
B6 B10 1.788(5)
B6 H6 1.1200
B5 B9 1.769(5)
B5 B4 1.779(5)
B5 B10 1.793(5)
B5 H5 1.1200
S7' B9 1.894(5)
S7' B8' 1.96(3)
S7' B4 2.000(5)
B4 B8 1.700(11)
B4 B9 1.813(5)
B4 H4 1.1200
S7 B8 1.894(14)
S7 B11 1.896(5)
B11 B8' 1.83(3)
B11 B10 1.832(5)
B11 H11 1.11(3)
B10 B12 1.723(5)
B10 B9 1.862(5)
B10 H9 1.41(7)
B9 B8 1.776(8)
B9 H9 1.41(7)
B9 H9' 1.05(4)
B8 H8 1.110(10)
B12 H12 1.13(4)
C20 C29 1.384(4)
C20 C21 1.453(4)
B8' H8' 1.07(9)
C21 C25 1.378(4)
C22 C23 1.385(5)
C22 H22 0.9500
C23 C24 1.388(5)
C23 H23 0.9500
C24 C25 1.389(5)
C24 H24 0.9500
C25 H25 0.9500
C26 C27 1.384(5)
C26 H26 0.9500
C27 C28 1.390(5)
C27 H27 0.9500
C28 C29 1.388(5)
C28 H28 0.9500
C29 H29 0.9500
